data_7010679
loop_
_publ_author_name
'Ch\'erioux, Fr\'ed\'eric'
'Maisse-Fran\,cois, Aline'
'Neels, Antonia'
'Stoeckli-Evans, Helen'
'S\"uss-Fink, Georg'

_publ_section_title
;
 Nucleophilic addition reactions on the electron-deficient cluster
 dication [H4Ru4(C6H6)4]2+: synthesis and structural characterisation
 of the water-soluble cluster cations [H3Ru4(C6H6)4(CO)]+and
 [H3Ru4(C6H6)4(OH)]2+&#x2020;
;
_journal_issue 14
_journal_name_full 'Journal of the Chemical Society, Dalton Transactions'
_journal_page_first 2184
_journal_paper_doi 10.1039/b102108g
_journal_year 2001
_chemical_formula_sum 'C25 H31 Cl O3 Ru4'
_chemical_formula_weight 819.23
_chemical_name_systematic
; 
? 
;
_space_group_IT_number 64
_symmetry_cell_setting orthorhombic
_symmetry_space_group_name_Hall '-C 2ac 2'
_symmetry_space_group_name_H-M 'C m c a'
_atom_sites_solution_hydrogens geom
_atom_sites_solution_primary direct
_atom_sites_solution_secondary difmap
_audit_creation_method SHELXL-97
_cell_angle_alpha 90.00
_cell_angle_beta 90.00
_cell_angle_gamma 90.00
_cell_formula_units_Z 8
_cell_length_a 16.5828(12)
_cell_length_b 9.5349(9)
_cell_length_c 31.467(3)
_cell_measurement_reflns_used 8000
_cell_measurement_temperature 153(2)
_cell_measurement_theta_max 22.36
_cell_measurement_theta_min 2.55
_cell_volume 4975.4(8)
_computing_cell_refinement 'CELL (Stoe & Cie GmbH, Darmstadt, 1997)'
_computing_data_collection 'EXPOSE (Stoe & Cie GmbH, Darmstadt, 1997)'
_computing_data_reduction 'INTEGRATE (Stoe & Cie GmbH, Darmstadt,1997)'
_computing_molecular_graphics 'PLATON/PLUTON (Spek, 1990)'
_computing_publication_material 'SHELXL-97 (Sheldrick, 1997)'
_computing_structure_refinement 'SHELXL-97 (Sheldrick, 1997)'
_computing_structure_solution 'SHELXS-97 (Sheldrick, 1990)'
_diffrn_ambient_temperature 153(2)
_diffrn_detector_area_resol_mean 0.81\%A
_diffrn_measured_fraction_theta_full 0.989
_diffrn_measured_fraction_theta_max 0.989
_diffrn_measurement_device_type 'STOE Image Plate Diffraction System'
_diffrn_measurement_method 'phi oscillation'
_diffrn_radiation_monochromator graphite
_diffrn_radiation_source 'fine-focus sealed tube'
_diffrn_radiation_type MoK\a
_diffrn_radiation_wavelength 0.71073
_diffrn_reflns_av_R_equivalents 0.1208
_diffrn_reflns_av_sigmaI/netI 0.0510
_diffrn_reflns_limit_h_max 17
_diffrn_reflns_limit_h_min -17
_diffrn_reflns_limit_k_max 10
_diffrn_reflns_limit_k_min -10
_diffrn_reflns_limit_l_max 32
_diffrn_reflns_limit_l_min -33
_diffrn_reflns_number 12246
_diffrn_reflns_theta_full 22.36
_diffrn_reflns_theta_max 22.36
_diffrn_reflns_theta_min 2.55
_diffrn_standards_decay_% 0
_diffrn_standards_number 0
_exptl_absorpt_coefficient_mu 2.515
_exptl_absorpt_correction_T_max 0.698
_exptl_absorpt_correction_T_min 0.237
_exptl_absorpt_correction_type empirical_DIFABS
_exptl_crystal_colour purple
_exptl_crystal_density_diffrn 2.187
_exptl_crystal_density_meas ?
_exptl_crystal_density_method 'not measured'
_exptl_crystal_description rod
_exptl_crystal_F_000 3184
_exptl_crystal_size_max 0.60
_exptl_crystal_size_mid 0.30
_exptl_crystal_size_min 0.20
_refine_diff_density_max 0.865
_refine_diff_density_min -0.960
_refine_diff_density_rms 0.176
_refine_ls_extinction_method none
_refine_ls_goodness_of_fit_ref 1.045
_refine_ls_hydrogen_treatment mixed
_refine_ls_matrix_type full
_refine_ls_number_parameters 167
_refine_ls_number_reflns 1647
_refine_ls_number_restraints 0
_refine_ls_restrained_S_all 1.045
_refine_ls_R_factor_all 0.0439
_refine_ls_R_factor_gt 0.0397
_refine_ls_shift/su_max 0.000
_refine_ls_shift/su_mean 0.000
_refine_ls_structure_factor_coef Fsqd
_refine_ls_weighting_details 'calc w=1/[\s^2^(Fo^2^)+(0.0613P)^2^+22.7825P] where P=(Fo^2^+2Fc^2^)/3'
_refine_ls_weighting_scheme calc
_refine_ls_wR_factor_gt 0.0951
_refine_ls_wR_factor_ref 0.0990
_reflns_number_gt 1477
_reflns_number_total 1647
_reflns_threshold_expression >2sigma(I)
_cod_data_source_file b102108g.txt
_cod_data_source_block compound3
_cod_depositor_comments
;
The following automatic conversions were performed:

'_exptl_crystal_density_meas' value 'none' was changed to '?' - the
value is perceived as not measured.

Automatic conversion script
Id: cif_fix_values 3008 2015-01-20 13:52:24Z robertas 
;
_cod_database_code 7010679

loop_
_symmetry_equiv_pos_as_xyz
'x, y, z'
'-x, -y+1/2, z+1/2'
'x, -y, -z'
'-x, y+1/2, -z+1/2'
'x+1/2, y+1/2, z'
'-x+1/2, -y+1, z+1/2'
'x+1/2, -y+1/2, -z'
'-x+1/2, y+1, -z+1/2'
'-x, -y, -z'
'x, y-1/2, -z-1/2'
'-x, y, z'
'x, -y-1/2, z-1/2'
'-x+1/2, -y+1/2, -z'
'x+1/2, y, -z-1/2'
'-x+1/2, y+1/2, z'
'x+1/2, -y, z-1/2'

loop_
_atom_site_label
_atom_site_type_symbol
_atom_site_fract_x
_atom_site_fract_y
_atom_site_fract_z
_atom_site_U_iso_or_equiv
_atom_site_adp_type
_atom_site_occupancy
_atom_site_symmetry_multiplicity
_atom_site_calc_flag
_atom_site_refinement_flags
_atom_site_disorder_assembly
_atom_site_disorder_group
Ru1 Ru 0.08318(3) 0.32368(5) 0.166019(14) 0.0154(2) Uani 1 1 d . . .
Ru2 Ru 0.0000 0.08439(7) 0.141911(19) 0.0170(3) Uani 1 2 d S . .
H1RU H -0.063(4) 0.213(7) 0.124(2) 0.026(16) Uiso 1 1 d . . .
Ru3 Ru 0.0000 0.32087(7) 0.09107(2) 0.0174(3) Uani 1 2 d S . .
H2RU H -0.030(6) 0.415(12) 0.131(3) 0.02(4) Uiso 0.50 1 d P . .
O21 O 0.0000 0.1611(6) 0.23584(17) 0.0232(14) Uani 1 2 d S . .
C21 C 0.0000 0.1999(9) 0.1987(3) 0.023(2) Uani 1 2 d S . .
C1 C 0.2142(4) 0.3147(7) 0.1539(2) 0.0280(16) Uani 1 1 d . . .
H1 H 0.2424 0.2592 0.1337 0.034 Uiso 1 1 calc R . .
C2 C 0.1889(4) 0.4503(8) 0.1434(2) 0.0306(16) Uani 1 1 d . . .
H2 H 0.2023 0.4896 0.1165 0.037 Uiso 1 1 calc R . .
C3 C 0.1428(4) 0.5289(8) 0.1734(3) 0.045(2) Uani 1 1 d . . .
H3 H 0.1222 0.6187 0.1660 0.054 Uiso 1 1 calc R . .
C4 C 0.1280(4) 0.4715(9) 0.2144(2) 0.040(2) Uani 1 1 d . . .
H4 H 0.0976 0.5231 0.2347 0.049 Uiso 1 1 calc R . .
C5 C 0.1576(4) 0.3413(8) 0.2246(2) 0.0327(17) Uani 1 1 d . . .
H5 H 0.1506 0.3060 0.2526 0.039 Uiso 1 1 calc R . .
C6 C 0.1974(3) 0.2609(8) 0.19462(19) 0.0270(15) Uani 1 1 d . . .
H6 H 0.2136 0.1682 0.2016 0.032 Uiso 1 1 calc R . .
C7 C 0.0000 -0.1143(10) 0.1798(3) 0.030(2) Uani 1 2 d S . .
H7 H 0.0000 -0.1290 0.2097 0.036 Uiso 1 2 calc SR . .
C8 C -0.0733(4) -0.1032(7) 0.1571(2) 0.0312(16) Uani 1 1 d . . .
H8 H -0.1230 -0.1075 0.1721 0.037 Uiso 1 1 calc R . .
C9 C -0.0736(5) -0.0857(7) 0.1126(3) 0.0404(19) Uani 1 1 d . . .
H9 H -0.1230 -0.0753 0.0976 0.049 Uiso 1 1 calc R . .
C10 C 0.0000 -0.0840(12) 0.0909(3) 0.053(3) Uani 1 2 d S . .
H10 H 0.0000 -0.0817 0.0607 0.063 Uiso 1 2 calc SR . .
C11 C -0.0426(4) 0.2604(8) 0.02729(19) 0.0345(17) Uani 1 1 d . . .
H11 H -0.0716 0.1796 0.0184 0.041 Uiso 1 1 calc R . .
C12 C -0.0837(4) 0.3811(9) 0.0406(2) 0.0349(19) Uani 1 1 d . . .
H12 H -0.1410 0.3815 0.0407 0.042 Uiso 1 1 calc R . .
C13 C -0.0414(4) 0.5018(8) 0.0536(2) 0.0319(16) Uani 1 1 d . . .
H13 H -0.0701 0.5830 0.0624 0.038 Uiso 1 1 calc R . .
Cl1 Cl 0.30493(16) 0.5000 0.0000 0.0636(9) Uani 1 2 d S . .
O1W O 0.2894(3) 0.2161(7) 0.05977(16) 0.0548(15) Uani 1 1 d . . .
H1WA H 0.2676 0.1684 0.0423 0.082 Uiso 1 1 d . . .
H1WB H 0.2995 0.3035 0.0468 0.082 Uiso 1 1 d . . .

loop_
_atom_site_aniso_label
_atom_site_aniso_U_11
_atom_site_aniso_U_22
_atom_site_aniso_U_33
_atom_site_aniso_U_23
_atom_site_aniso_U_13
_atom_site_aniso_U_12
Ru1 0.0074(4) 0.0183(4) 0.0205(4) -0.00101(19) -0.00084(17) -0.00020(19)
Ru2 0.0133(4) 0.0172(5) 0.0205(4) -0.0008(3) 0.000 0.000
Ru3 0.0109(4) 0.0231(5) 0.0183(4) 0.0027(3) 0.000 0.000
O21 0.020(3) 0.032(4) 0.017(3) 0.006(2) 0.000 0.000
C21 0.016(4) 0.024(5) 0.028(5) 0.000(4) 0.000 0.000
C1 0.008(3) 0.041(5) 0.035(4) -0.007(3) 0.000(3) -0.006(3)
C2 0.011(3) 0.046(5) 0.035(4) 0.006(3) -0.003(3) -0.013(3)
C3 0.017(4) 0.019(4) 0.099(7) 0.008(4) -0.022(4) -0.011(3)
C4 0.011(3) 0.051(5) 0.059(5) -0.034(4) 0.004(3) -0.008(3)
C5 0.016(3) 0.058(5) 0.025(3) -0.004(3) -0.004(3) -0.005(3)
C6 0.016(3) 0.032(4) 0.033(3) 0.001(3) -0.011(3) 0.003(3)
C7 0.036(6) 0.017(5) 0.035(5) 0.009(4) 0.000 0.000
C8 0.029(4) 0.013(4) 0.052(4) 0.002(3) -0.003(3) -0.010(3)
C9 0.047(4) 0.022(4) 0.053(5) -0.009(3) -0.021(4) -0.006(3)
C10 0.099(10) 0.027(7) 0.032(6) -0.008(5) 0.000 0.000
C11 0.037(3) 0.048(5) 0.018(3) 0.004(3) -0.005(3) -0.004(4)
C12 0.021(4) 0.060(6) 0.025(3) 0.017(4) 0.001(3) 0.002(4)
C13 0.034(3) 0.038(4) 0.023(3) 0.010(3) 0.000(3) 0.007(3)
Cl1 0.0332(14) 0.0346(17) 0.123(3) -0.0215(17) 0.000 0.000
O1W 0.045(3) 0.082(4) 0.037(3) -0.015(3) -0.005(2) 0.003(3)

loop_
_atom_type_symbol
_atom_type_description
_atom_type_scat_dispersion_real
_atom_type_scat_dispersion_imag
_atom_type_scat_source
C C 0.0033 0.0016 'International Tables Vol C Tables 4.2.6.8 and 6.1.1.4'
H H 0.0000 0.0000 'International Tables Vol C Tables 4.2.6.8 and 6.1.1.4'
Cl Cl 0.1484 0.1585 'International Tables Vol C Tables 4.2.6.8 and 6.1.1.4'
O O 0.0106 0.0060 'International Tables Vol C Tables 4.2.6.8 and 6.1.1.4'
Ru Ru -1.2594 0.8363 'International Tables Vol C Tables 4.2.6.8 and 6.1.1.4'

loop_
_geom_angle_atom_site_label_1
_geom_angle_atom_site_label_2
_geom_angle_atom_site_label_3
_geom_angle
_geom_angle_site_symmetry_1
_geom_angle_site_symmetry_3
_geom_angle_publ_flag
C21 Ru1 C6 102.4(2) . . ?
C21 Ru1 C4 104.1(3) . . ?
C6 Ru1 C4 66.3(3) . . ?
C21 Ru1 C3 138.3(3) . . ?
C6 Ru1 C3 79.1(3) . . ?
C4 Ru1 C3 37.7(3) . . ?
C21 Ru1 C1 135.5(3) . . ?
C6 Ru1 C1 37.4(2) . . ?
C4 Ru1 C1 79.2(2) . . ?
C3 Ru1 C1 67.1(3) . . ?
C21 Ru1 C5 90.0(3) . . ?
C6 Ru1 C5 36.6(2) . . ?
C4 Ru1 C5 36.1(3) . . ?
C3 Ru1 C5 66.3(3) . . ?
C1 Ru1 C5 66.5(2) . . ?
C21 Ru1 C2 167.7(2) . . ?
C6 Ru1 C2 66.4(3) . . ?
C4 Ru1 C2 67.2(3) . . ?
C3 Ru1 C2 37.4(3) . . ?
C1 Ru1 C2 36.6(3) . . ?
C5 Ru1 C2 77.9(2) . . ?
C21 Ru1 Ru3 94.9(2) . . ?
C6 Ru1 Ru3 142.38(17) . . ?
C4 Ru1 Ru3 140.6(2) . . ?
C3 Ru1 Ru3 109.0(2) . . ?
C1 Ru1 Ru3 110.32(18) . . ?
C5 Ru1 Ru3 174.90(19) . . ?
C2 Ru1 Ru3 97.21(16) . . ?
C21 Ru1 Ru1 48.62(16) . 11 ?
C6 Ru1 Ru1 150.29(17) . 11 ?
C4 Ru1 Ru1 109.69(16) . 11 ?
C3 Ru1 Ru1 116.64(18) . 11 ?
C1 Ru1 Ru1 169.79(18) . 11 ?
C5 Ru1 Ru1 123.66(16) . 11 ?
C2 Ru1 Ru1 141.36(18) . 11 ?
Ru3 Ru1 Ru1 59.678(11) . 11 ?
C21 Ru1 Ru2 48.7(2) . . ?
C6 Ru1 Ru2 108.62(19) . . ?
C4 Ru1 Ru2 152.0(2) . . ?
C3 Ru1 Ru2 169.3(2) . . ?
C1 Ru1 Ru2 114.23(18) . . ?
C5 Ru1 Ru2 124.4(2) . . ?
C2 Ru1 Ru2 138.09(18) . . ?
Ru3 Ru1 Ru2 60.30(2) . . ?
Ru1 Ru1 Ru2 60.157(12) 11 . ?
C21 Ru2 C8 103.9(3) . 11 ?
C21 Ru2 C8 103.9(3) . . ?
C8 Ru2 C8 66.6(4) 11 . ?
C21 Ru2 C9 137.2(3) . . ?
C8 Ru2 C9 78.6(3) 11 . ?
C8 Ru2 C9 37.0(3) . . ?
C21 Ru2 C9 137.2(3) . 11 ?
C8 Ru2 C9 37.0(3) 11 11 ?
C8 Ru2 C9 78.6(3) . 11 ?
C9 Ru2 C9 66.4(4) . 11 ?
C21 Ru2 C7 89.5(3) . . ?
C8 Ru2 C7 37.0(2) 11 . ?
C8 Ru2 C7 37.0(2) . . ?
C9 Ru2 C7 66.7(3) . . ?
C9 Ru2 C7 66.7(3) 11 . ?
C21 Ru2 C10 166.6(4) . . ?
C8 Ru2 C10 65.3(3) 11 . ?
C8 Ru2 C10 65.3(3) . . ?
C9 Ru2 C10 36.2(2) . . ?
C9 Ru2 C10 36.2(2) 11 . ?
C7 Ru2 C10 77.2(4) . . ?
C21 Ru2 Ru3 93.7(2) . . ?
C8 Ru2 Ru3 141.60(18) 11 . ?
C8 Ru2 Ru3 141.60(18) . . ?
C9 Ru2 Ru3 110.7(2) . . ?
C9 Ru2 Ru3 110.7(2) 11 . ?
C7 Ru2 Ru3 176.8(3) . . ?
C10 Ru2 Ru3 99.7(3) . . ?
C21 Ru2 Ru1 48.33(18) . . ?
C8 Ru2 Ru1 109.4(2) 11 . ?
C8 Ru2 Ru1 151.5(2) . . ?
C9 Ru2 Ru1 169.9(2) . . ?
C9 Ru2 Ru1 116.1(2) 11 . ?
C7 Ru2 Ru1 123.4(2) . . ?
C10 Ru2 Ru1 140.87(18) . . ?
Ru3 Ru2 Ru1 59.14(2) . . ?
C21 Ru2 Ru1 48.33(18) . 11 ?
C8 Ru2 Ru1 151.5(2) 11 11 ?
C8 Ru2 Ru1 109.4(2) . 11 ?
C9 Ru2 Ru1 116.1(2) . 11 ?
C9 Ru2 Ru1 169.9(2) 11 11 ?
C7 Ru2 Ru1 123.4(2) . 11 ?
C10 Ru2 Ru1 140.87(18) . 11 ?
Ru3 Ru2 Ru1 59.14(2) . 11 ?
Ru1 Ru2 Ru1 59.69(2) . 11 ?
C21 Ru2 H1RU 85(2) . . ?
C8 Ru2 H1RU 171(2) 11 . ?
C8 Ru2 H1RU 109(2) . . ?
C9 Ru2 H1RU 93(2) . . ?
C9 Ru2 H1RU 136(2) 11 . ?
C7 Ru2 H1RU 142(2) . . ?
C10 Ru2 H1RU 106(2) . . ?
Ru3 Ru2 H1RU 39(2) . . ?
Ru1 Ru2 H1RU 79(2) . . ?
Ru1 Ru2 H1RU 37(2) 11 . ?
C12 Ru3 C12 78.8(3) 11 . ?
C12 Ru3 C13 37.5(3) 11 11 ?
C12 Ru3 C13 66.6(3) . 11 ?
C12 Ru3 C13 66.6(3) 11 . ?
C12 Ru3 C13 37.5(3) . . ?
C13 Ru3 C13 36.4(3) 11 . ?
C12 Ru3 C11 37.2(3) 11 11 ?
C12 Ru3 C11 67.1(3) . 11 ?
C13 Ru3 C11 67.5(3) 11 11 ?
C13 Ru3 C11 79.5(3) . 11 ?
C12 Ru3 C11 67.1(3) 11 . ?
C12 Ru3 C11 37.2(3) . . ?
C13 Ru3 C11 79.5(3) 11 . ?
C13 Ru3 C11 67.5(3) . . ?
C11 Ru3 C11 37.4(4) 11 . ?
C12 Ru3 Ru1 107.73(17) 11 . ?
C12 Ru3 Ru1 160.9(2) . . ?
C13 Ru3 Ru1 107.29(17) 11 . ?
C13 Ru3 Ru1 127.76(19) . . ?
C11 Ru3 Ru1 128.80(17) 11 . ?
C11 Ru3 Ru1 161.8(2) . . ?
C12 Ru3 Ru1 160.9(2) 11 11 ?
C12 Ru3 Ru1 107.73(17) . 11 ?
C13 Ru3 Ru1 127.76(19) 11 11 ?
C13 Ru3 Ru1 107.29(17) . 11 ?
C11 Ru3 Ru1 161.8(2) 11 11 ?
C11 Ru3 Ru1 128.80(17) . 11 ?
Ru1 Ru3 Ru1 60.64(2) . 11 ?
C12 Ru3 Ru2 129.4(2) 11 . ?
C12 Ru3 Ru2 129.4(2) . . ?
C13 Ru3 Ru2 161.79(17) 11 . ?
C13 Ru3 Ru2 161.79(17) . . ?
C11 Ru3 Ru2 108.3(2) 11 . ?
C11 Ru3 Ru2 108.3(2) . . ?
Ru1 Ru3 Ru2 60.565(19) . . ?
Ru1 Ru3 Ru2 60.565(19) 11 . ?
C12 Ru3 H1RU 160(2) 11 . ?
C12 Ru3 H1RU 102(2) . . ?
C13 Ru3 H1RU 160(2) 11 . ?
C13 Ru3 H1RU 125(2) . . ?
C11 Ru3 H1RU 124(2) 11 . ?
C11 Ru3 H1RU 101(2) . . ?
Ru1 Ru3 H1RU 79(2) . . ?
Ru1 Ru3 H1RU 39(2) 11 . ?
Ru2 Ru3 H1RU 37(2) . . ?
C12 Ru3 H2RU 128(4) 11 . ?
C12 Ru3 H2RU 103(4) . . ?
C13 Ru3 H2RU 94(4) 11 . ?
C13 Ru3 H2RU 84(4) . . ?
C11 Ru3 H2RU 162(4) 11 . ?
C11 Ru3 H2RU 139(4) . . ?
Ru1 Ru3 H2RU 58(4) . . ?
Ru1 Ru3 H2RU 34(4) 11 . ?
Ru2 Ru3 H2RU 90(4) . . ?
H1RU Ru3 H2RU 72(4) . . ?
O21 C21 Ru1 129.9(4) . . ?
O21 C21 Ru1 129.9(4) . 11 ?
Ru1 C21 Ru1 82.8(3) . 11 ?
O21 C21 Ru2 130.8(7) . . ?
Ru1 C21 Ru2 82.9(3) . . ?
Ru1 C21 Ru2 82.9(3) 11 . ?
C2 C1 C6 119.5(6) . . ?
C2 C1 Ru1 73.2(4) . . ?
C6 C1 Ru1 70.3(3) . . ?
C2 C1 H1 120.2 . . ?
C6 C1 H1 120.2 . . ?
Ru1 C1 H1 128.5 . . ?
C1 C2 C3 119.3(6) . . ?
C1 C2 Ru1 70.2(4) . . ?
C3 C2 Ru1 69.7(4) . . ?
C1 C2 H2 120.4 . . ?
C3 C2 H2 120.4 . . ?
Ru1 C2 H2 132.6 . . ?
C4 C3 C2 119.3(6) . . ?
C4 C3 Ru1 71.1(4) . . ?
C2 C3 Ru1 72.8(4) . . ?
C4 C3 H3 120.3 . . ?
C2 C3 H3 120.3 . . ?
Ru1 C3 H3 127.8 . . ?
C5 C4 C3 119.9(6) . . ?
C5 C4 Ru1 72.8(4) . . ?
C3 C4 Ru1 71.2(4) . . ?
C5 C4 H4 120.0 . . ?
C3 C4 H4 120.0 . . ?
Ru1 C4 H4 128.1 . . ?
C4 C5 C6 120.7(7) . . ?
C4 C5 Ru1 71.1(4) . . ?
C6 C5 Ru1 69.9(3) . . ?
C4 C5 H5 119.6 . . ?
C6 C5 H5 119.6 . . ?
Ru1 C5 H5 132.4 . . ?
C5 C6 C1 121.0(7) . . ?
C5 C6 Ru1 73.5(4) . . ?
C1 C6 Ru1 72.3(3) . . ?
C5 C6 H6 119.5 . . ?
C1 C6 H6 119.5 . . ?
Ru1 C6 H6 126.7 . . ?
C8 C7 C8 118.6(9) 11 . ?
C8 C7 Ru2 70.6(4) 11 . ?
C8 C7 Ru2 70.6(4) . . ?
C8 C7 H7 120.7 11 . ?
C8 C7 H7 120.7 . . ?
Ru2 C7 H7 130.6 . . ?
C9 C8 C7 120.9(7) . . ?
C9 C8 Ru2 72.1(4) . . ?
C7 C8 Ru2 72.4(4) . . ?
C9 C8 H8 119.5 . . ?
C7 C8 H8 119.5 . . ?
Ru2 C8 H8 128.2 . . ?
C10 C9 C8 118.8(7) . . ?
C10 C9 Ru2 73.5(5) . . ?
C8 C9 Ru2 70.9(4) . . ?
C10 C9 H9 120.6 . . ?
C8 C9 H9 120.6 . . ?
Ru2 C9 H9 126.9 . . ?
C9 C10 C9 121.6(10) 11 . ?
C9 C10 Ru2 70.3(5) 11 . ?
C9 C10 Ru2 70.3(5) . . ?
C9 C10 H10 119.2 11 . ?
C9 C10 H10 119.2 . . ?
Ru2 C10 H10 133.6 . . ?
C12 C11 C11 119.1(4) . 11 ?
C12 C11 Ru3 70.7(4) . . ?
C11 C11 Ru3 71.31(17) 11 . ?
C12 C11 H11 120.5 . . ?
C11 C11 H11 120.5 11 . ?
Ru3 C11 H11 129.9 . . ?
C11 C12 C13 121.1(6) . . ?
C11 C12 Ru3 72.1(4) . . ?
C13 C12 Ru3 71.7(4) . . ?
C11 C12 H12 119.5 . . ?
C13 C12 H12 119.5 . . ?
Ru3 C12 H12 129.1 . . ?
C13 C13 C12 119.8(4) 11 . ?
C13 C13 Ru3 71.81(17) 11 . ?
C12 C13 Ru3 70.8(4) . . ?
C13 C13 H13 120.1 11 . ?
C12 C13 H13 120.1 . . ?
Ru3 C13 H13 129.8 . . ?
H1WA O1W H1WB 106.6 . . ?

loop_
_geom_bond_atom_site_label_1
_geom_bond_atom_site_label_2
_geom_bond_distance
_geom_bond_site_symmetry_2
_geom_bond_publ_flag
Ru1 C21 2.087(7) . ?
Ru1 C6 2.180(6) . ?
Ru1 C4 2.204(6) . ?
Ru1 C3 2.205(7) . ?
Ru1 C1 2.207(6) . ?
Ru1 C5 2.225(6) . ?
Ru1 C2 2.245(6) . ?
Ru1 Ru3 2.7323(7) . ?
Ru1 Ru1 2.7588(9) 11 ?
Ru1 Ru2 2.7720(8) . ?
Ru2 C21 2.099(9) . ?
Ru2 C8 2.215(7) 11 ?
Ru2 C8 2.215(7) . ?
Ru2 C9 2.230(7) . ?
Ru2 C9 2.230(7) 11 ?
Ru2 C7 2.239(9) . ?
Ru2 C10 2.270(11) . ?
Ru2 Ru3 2.7646(9) . ?
Ru2 Ru1 2.7720(8) 11 ?
Ru2 H1RU 1.70(6) . ?
Ru3 C12 2.187(6) 11 ?
Ru3 C12 2.187(6) . ?
Ru3 C13 2.199(7) 11 ?
Ru3 C13 2.199(7) . ?
Ru3 C11 2.205(6) 11 ?
Ru3 C11 2.205(6) . ?
Ru3 Ru1 2.7323(7) 11 ?
Ru3 H1RU 1.79(6) . ?
Ru3 H2RU 1.63(11) . ?
O21 C21 1.226(10) . ?
C21 Ru1 2.087(7) 11 ?
C1 C2 1.399(10) . ?
C1 C6 1.408(9) . ?
C2 C3 1.429(11) . ?
C3 C4 1.424(11) . ?
C4 C5 1.373(11) . ?
C5 C6 1.384(10) . ?
C7 C8 1.413(9) 11 ?
C7 C8 1.413(9) . ?
C8 C9 1.410(12) . ?
C9 C10 1.399(10) . ?
C10 C9 1.399(10) 11 ?
C11 C12 1.401(11) . ?
C11 C11 1.413(13) 11 ?
C12 C13 1.410(11) . ?
C13 C13 1.373(13) 11 ?
O1W H1WA 0.8000 . ?
O1W H1WB 0.9430 . ?

loop_
_geom_hbond_atom_site_label_D
_geom_hbond_atom_site_label_H
_geom_hbond_atom_site_label_A
_geom_hbond_distance_DH
_geom_hbond_distance_HA
_geom_hbond_distance_DA
_geom_hbond_angle_DHA
_geom_hbond_site_symmetry_A
O1W H1WB Cl1 0.94 2.38 3.306(6) 165.6 .
O1W H1WA Cl1 0.80 2.41 3.199(6) 170.1 13

loop_
_geom_torsion_atom_site_label_1
_geom_torsion_atom_site_label_2
_geom_torsion_atom_site_label_3
_geom_torsion_atom_site_label_4
_geom_torsion
_geom_torsion_site_symmetry_1
_geom_torsion_site_symmetry_2
_geom_torsion_site_symmetry_3
_geom_torsion_site_symmetry_4
_geom_torsion_publ_flag
C6 Ru1 Ru2 C21 90.4(3) . . . . ?
C4 Ru1 Ru2 C21 16.1(5) . . . . ?
C3 Ru1 Ru2 C21 -134.7(11) . . . . ?
C1 Ru1 Ru2 C21 130.3(3) . . . . ?
C5 Ru1 Ru2 C21 53.1(3) . . . . ?
C2 Ru1 Ru2 C21 165.6(3) . . . . ?
Ru3 Ru1 Ru2 C21 -129.2(2) . . . . ?
Ru1 Ru1 Ru2 C21 -59.3(2) 11 . . . ?
C21 Ru1 Ru2 C8 -91.5(3) . . . 11 ?
C6 Ru1 Ru2 C8 -1.1(3) . . . 11 ?
C4 Ru1 Ru2 C8 -75.4(5) . . . 11 ?
C3 Ru1 Ru2 C8 133.7(11) . . . 11 ?
C1 Ru1 Ru2 C8 38.8(3) . . . 11 ?
C5 Ru1 Ru2 C8 -38.4(3) . . . 11 ?
C2 Ru1 Ru2 C8 74.0(3) . . . 11 ?
Ru3 Ru1 Ru2 C8 139.2(2) . . . 11 ?
Ru1 Ru1 Ru2 C8 -150.8(2) 11 . . 11 ?
C21 Ru1 Ru2 C8 -15.1(4) . . . . ?
C6 Ru1 Ru2 C8 75.3(4) . . . . ?
C4 Ru1 Ru2 C8 1.0(6) . . . . ?
C3 Ru1 Ru2 C8 -149.8(12) . . . . ?
C1 Ru1 Ru2 C8 115.2(4) . . . . ?
C5 Ru1 Ru2 C8 38.1(4) . . . . ?
C2 Ru1 Ru2 C8 150.5(5) . . . . ?
Ru3 Ru1 Ru2 C8 -144.3(4) . . . . ?
Ru1 Ru1 Ru2 C8 -74.4(4) 11 . . . ?
C21 Ru1 Ru2 C9 127.1(12) . . . . ?
C6 Ru1 Ru2 C9 -142.5(12) . . . . ?
C4 Ru1 Ru2 C9 143.2(13) . . . . ?
C3 Ru1 Ru2 C9 -7.7(17) . . . . ?
C1 Ru1 Ru2 C9 -102.7(12) . . . . ?
C5 Ru1 Ru2 C9 -179.8(12) . . . . ?
C2 Ru1 Ru2 C9 -67.4(12) . . . . ?
Ru3 Ru1 Ru2 C9 -2.2(12) . . . . ?
Ru1 Ru1 Ru2 C9 67.8(12) 11 . . . ?
C21 Ru1 Ru2 C9 -131.1(3) . . . 11 ?
C6 Ru1 Ru2 C9 -40.8(3) . . . 11 ?
C4 Ru1 Ru2 C9 -115.0(5) . . . 11 ?
C3 Ru1 Ru2 C9 94.1(11) . . . 11 ?
C1 Ru1 Ru2 C9 -0.9(3) . . . 11 ?
C5 Ru1 Ru2 C9 -78.0(3) . . . 11 ?
C2 Ru1 Ru2 C9 34.4(4) . . . 11 ?
Ru3 Ru1 Ru2 C9 99.6(2) . . . 11 ?
Ru1 Ru1 Ru2 C9 169.6(2) 11 . . 11 ?
C21 Ru1 Ru2 C7 -53.0(3) . . . . ?
C6 Ru1 Ru2 C7 37.4(2) . . . . ?
C4 Ru1 Ru2 C7 -36.8(4) . . . . ?
C3 Ru1 Ru2 C7 172.3(11) . . . . ?
C1 Ru1 Ru2 C7 77.3(3) . . . . ?
C5 Ru1 Ru2 C7 0.2(3) . . . . ?
C2 Ru1 Ru2 C7 112.6(3) . . . . ?
Ru3 Ru1 Ru2 C7 177.79(18) . . . . ?
Ru1 Ru1 Ru2 C7 -112.25(18) 11 . . . ?
C21 Ru1 Ru2 C10 -165.9(4) . . . . ?
C6 Ru1 Ru2 C10 -75.5(4) . . . . ?
C4 Ru1 Ru2 C10 -149.7(5) . . . . ?
C3 Ru1 Ru2 C10 59.4(12) . . . . ?
C1 Ru1 Ru2 C10 -35.6(4) . . . . ?
C5 Ru1 Ru2 C10 -112.7(4) . . . . ?
C2 Ru1 Ru2 C10 -0.3(4) . . . . ?
Ru3 Ru1 Ru2 C10 64.9(4) . . . . ?
Ru1 Ru1 Ru2 C10 134.8(4) 11 . . . ?
C21 Ru1 Ru2 Ru3 129.2(2) . . . . ?
C6 Ru1 Ru2 Ru3 -140.36(17) . . . . ?
C4 Ru1 Ru2 Ru3 145.4(4) . . . . ?
C3 Ru1 Ru2 Ru3 -5.5(11) . . . . ?
C1 Ru1 Ru2 Ru3 -100.5(2) . . . . ?
C5 Ru1 Ru2 Ru3 -177.6(2) . . . . ?
C2 Ru1 Ru2 Ru3 -65.2(3) . . . . ?
Ru1 Ru1 Ru2 Ru3 69.952(14) 11 . . . ?
C21 Ru1 Ru2 Ru1 59.3(2) . . . 11 ?
C6 Ru1 Ru2 Ru1 149.69(17) . . . 11 ?
C4 Ru1 Ru2 Ru1 75.4(4) . . . 11 ?
C3 Ru1 Ru2 Ru1 -75.4(11) . . . 11 ?
C1 Ru1 Ru2 Ru1 -170.4(2) . . . 11 ?
C5 Ru1 Ru2 Ru1 112.4(2) . . . 11 ?
C2 Ru1 Ru2 Ru1 -135.2(3) . . . 11 ?
Ru3 Ru1 Ru2 Ru1 -69.952(14) . . . 11 ?
C21 Ru1 Ru3 C12 -161.5(3) . . . 11 ?
C6 Ru1 Ru3 C12 -43.7(4) . . . 11 ?
C4 Ru1 Ru3 C12 79.1(4) . . . 11 ?
C3 Ru1 Ru3 C12 53.1(3) . . . 11 ?
C1 Ru1 Ru3 C12 -18.8(3) . . . 11 ?
C5 Ru1 Ru3 C12 31(2) . . . 11 ?
C2 Ru1 Ru3 C12 16.5(3) . . . 11 ?
Ru1 Ru1 Ru3 C12 163.5(2) 11 . . 11 ?
Ru2 Ru1 Ru3 C12 -125.8(2) . . . 11 ?
C21 Ru1 Ru3 C12 91.0(6) . . . . ?
C6 Ru1 Ru3 C12 -151.2(6) . . . . ?
C4 Ru1 Ru3 C12 -28.4(6) . . . . ?
C3 Ru1 Ru3 C12 -54.3(6) . . . . ?
C1 Ru1 Ru3 C12 -126.2(6) . . . . ?
C5 Ru1 Ru3 C12 -76(2) . . . . ?
C2 Ru1 Ru3 C12 -90.9(6) . . . . ?
Ru1 Ru1 Ru3 C12 56.0(5) 11 . . . ?
Ru2 Ru1 Ru3 C12 126.8(5) . . . . ?
C21 Ru1 Ru3 C13 159.1(3) . . . 11 ?
C6 Ru1 Ru3 C13 -83.1(4) . . . 11 ?
C4 Ru1 Ru3 C13 39.7(3) . . . 11 ?
C3 Ru1 Ru3 C13 13.8(3) . . . 11 ?
C1 Ru1 Ru3 C13 -58.2(3) . . . 11 ?
C5 Ru1 Ru3 C13 -8(2) . . . 11 ?
C2 Ru1 Ru3 C13 -22.8(3) . . . 11 ?
Ru1 Ru1 Ru3 C13 124.1(2) 11 . . 11 ?
Ru2 Ru1 Ru3 C13 -165.2(2) . . . 11 ?
C21 Ru1 Ru3 C13 124.7(3) . . . . ?
C6 Ru1 Ru3 C13 -117.5(4) . . . . ?
C4 Ru1 Ru3 C13 5.3(4) . . . . ?
C3 Ru1 Ru3 C13 -20.6(3) . . . . ?
C1 Ru1 Ru3 C13 -92.5(3) . . . . ?
C5 Ru1 Ru3 C13 -42(2) . . . . ?
C2 Ru1 Ru3 C13 -57.2(3) . . . . ?
Ru1 Ru1 Ru3 C13 89.8(2) 11 . . . ?
Ru2 Ru1 Ru3 C13 160.5(2) . . . . ?
C21 Ru1 Ru3 C11 -126.2(3) . . . 11 ?
C6 Ru1 Ru3 C11 -8.4(4) . . . 11 ?
C4 Ru1 Ru3 C11 114.4(4) . . . 11 ?
C3 Ru1 Ru3 C11 88.5(3) . . . 11 ?
C1 Ru1 Ru3 C11 16.5(3) . . . 11 ?
C5 Ru1 Ru3 C11 67(2) . . . 11 ?
C2 Ru1 Ru3 C11 51.9(3) . . . 11 ?
Ru1 Ru1 Ru3 C11 -161.2(3) 11 . . 11 ?
Ru2 Ru1 Ru3 C11 -90.5(3) . . . 11 ?
C21 Ru1 Ru3 C11 -91.3(6) . . . . ?
C6 Ru1 Ru3 C11 26.5(7) . . . . ?
C4 Ru1 Ru3 C11 149.3(7) . . . . ?
C3 Ru1 Ru3 C11 123.4(6) . . . . ?
C1 Ru1 Ru3 C11 51.5(6) . . . . ?
C5 Ru1 Ru3 C11 102(2) . . . . ?
C2 Ru1 Ru3 C11 86.8(6) . . . . ?
Ru1 Ru1 Ru3 C11 -126.3(6) 11 . . . ?
Ru2 Ru1 Ru3 C11 -55.6(6) . . . . ?
C21 Ru1 Ru3 Ru1 35.0(2) . . . 11 ?
C6 Ru1 Ru3 Ru1 152.8(3) . . . 11 ?
C4 Ru1 Ru3 Ru1 -84.4(3) . . . 11 ?
C3 Ru1 Ru3 Ru1 -110.4(2) . . . 11 ?
C1 Ru1 Ru3 Ru1 177.74(19) . . . 11 ?
C5 Ru1 Ru3 Ru1 -132(2) . . . 11 ?
C2 Ru1 Ru3 Ru1 -146.9(2) . . . 11 ?
Ru2 Ru1 Ru3 Ru1 70.729(14) . . . 11 ?
C21 Ru1 Ru3 Ru2 -35.7(2) . . . . ?
C6 Ru1 Ru3 Ru2 82.1(3) . . . . ?
C4 Ru1 Ru3 Ru2 -155.2(3) . . . . ?
C3 Ru1 Ru3 Ru2 178.9(2) . . . . ?
C1 Ru1 Ru3 Ru2 107.01(19) . . . . ?
C5 Ru1 Ru3 Ru2 157(2) . . . . ?
C2 Ru1 Ru3 Ru2 142.3(2) . . . . ?
Ru1 Ru1 Ru3 Ru2 -70.729(14) 11 . . . ?
C21 Ru2 Ru3 C12 124.8(2) . . . 11 ?
C8 Ru2 Ru3 C12 6.9(4) 11 . . 11 ?
C8 Ru2 Ru3 C12 -117.3(4) . . . 11 ?
C9 Ru2 Ru3 C12 -91.0(3) . . . 11 ?
C9 Ru2 Ru3 C12 -19.4(3) 11 . . 11 ?
C7 Ru2 Ru3 C12 -55.2(2) . . . 11 ?
C10 Ru2 Ru3 C12 -55.2(2) . . . 11 ?
Ru1 Ru2 Ru3 C12 89.4(2) . . . 11 ?
Ru1 Ru2 Ru3 C12 160.2(3) 11 . . 11 ?
C21 Ru2 Ru3 C12 -124.8(2) . . . . ?
C8 Ru2 Ru3 C12 117.3(4) 11 . . . ?
C8 Ru2 Ru3 C12 -6.9(4) . . . . ?
C9 Ru2 Ru3 C12 19.4(3) . . . . ?
C9 Ru2 Ru3 C12 91.0(3) 11 . . . ?
C7 Ru2 Ru3 C12 55.2(2) . . . . ?
C10 Ru2 Ru3 C12 55.2(2) . . . . ?
Ru1 Ru2 Ru3 C12 -160.2(3) . . . . ?
Ru1 Ru2 Ru3 C12 -89.4(2) 11 . . . ?
C21 Ru2 Ru3 C13 86.9(6) . . . 11 ?
C8 Ru2 Ru3 C13 -31.1(7) 11 . . 11 ?
C8 Ru2 Ru3 C13 -155.2(7) . . . 11 ?
C9 Ru2 Ru3 C13 -129.0(6) . . . 11 ?
C9 Ru2 Ru3 C13 -57.3(6) 11 . . 11 ?
C7 Ru2 Ru3 C13 -93.1(6) . . . 11 ?
C10 Ru2 Ru3 C13 -93.1(6) . . . 11 ?
Ru1 Ru2 Ru3 C13 51.5(6) . . . 11 ?
Ru1 Ru2 Ru3 C13 122.3(6) 11 . . 11 ?
C21 Ru2 Ru3 C13 -86.9(6) . . . . ?
C8 Ru2 Ru3 C13 155.2(7) 11 . . . ?
C8 Ru2 Ru3 C13 31.1(7) . . . . ?
C9 Ru2 Ru3 C13 57.3(6) . . . . ?
C9 Ru2 Ru3 C13 129.0(6) 11 . . . ?
C7 Ru2 Ru3 C13 93.1(6) . . . . ?
C10 Ru2 Ru3 C13 93.1(6) . . . . ?
Ru1 Ru2 Ru3 C13 -122.3(6) . . . . ?
Ru1 Ru2 Ru3 C13 -51.5(6) 11 . . . ?
C21 Ru2 Ru3 C11 160.28(19) . . . 11 ?
C8 Ru2 Ru3 C11 42.3(4) 11 . . 11 ?
C8 Ru2 Ru3 C11 -81.8(4) . . . 11 ?
C9 Ru2 Ru3 C11 -55.6(3) . . . 11 ?
C9 Ru2 Ru3 C11 16.1(3) 11 . . 11 ?
C7 Ru2 Ru3 C11 -19.72(19) . . . 11 ?
C10 Ru2 Ru3 C11 -19.72(19) . . . 11 ?
Ru1 Ru2 Ru3 C11 124.85(19) . . . 11 ?
Ru1 Ru2 Ru3 C11 -164.29(19) 11 . . 11 ?
C21 Ru2 Ru3 C11 -160.28(19) . . . . ?
C8 Ru2 Ru3 C11 81.8(4) 11 . . . ?
C8 Ru2 Ru3 C11 -42.3(4) . . . . ?
C9 Ru2 Ru3 C11 -16.1(3) . . . . ?
C9 Ru2 Ru3 C11 55.6(3) 11 . . . ?
C7 Ru2 Ru3 C11 19.72(19) . . . . ?
C10 Ru2 Ru3 C11 19.72(19) . . . . ?
Ru1 Ru2 Ru3 C11 164.29(19) . . . . ?
Ru1 Ru2 Ru3 C11 -124.85(19) 11 . . . ?
C21 Ru2 Ru3 Ru1 35.429(12) . . . . ?
C8 Ru2 Ru3 Ru1 -82.5(3) 11 . . . ?
C8 Ru2 Ru3 Ru1 153.4(3) . . . . ?
C9 Ru2 Ru3 Ru1 179.6(2) . . . . ?
C9 Ru2 Ru3 Ru1 -108.7(2) 11 . . . ?
C7 Ru2 Ru3 Ru1 -144.571(13) . . . . ?
C10 Ru2 Ru3 Ru1 -144.571(12) . . . . ?
Ru1 Ru2 Ru3 Ru1 70.86(2) 11 . . . ?
C21 Ru2 Ru3 Ru1 -35.429(12) . . . 11 ?
C8 Ru2 Ru3 Ru1 -153.4(3) 11 . . 11 ?
C8 Ru2 Ru3 Ru1 82.5(3) . . . 11 ?
C9 Ru2 Ru3 Ru1 108.7(2) . . . 11 ?
C9 Ru2 Ru3 Ru1 -179.6(2) 11 . . 11 ?
C7 Ru2 Ru3 Ru1 144.571(13) . . . 11 ?
C10 Ru2 Ru3 Ru1 144.571(12) . . . 11 ?
Ru1 Ru2 Ru3 Ru1 -70.86(2) . . . 11 ?
C6 Ru1 C21 O21 34.9(8) . . . . ?
C4 Ru1 C21 O21 -33.4(8) . . . . ?
C3 Ru1 C21 O21 -52.6(8) . . . . ?
C1 Ru1 C21 O21 55.5(9) . . . . ?
C5 Ru1 C21 O21 0.2(7) . . . . ?
C2 Ru1 C21 O21 10.4(19) . . . . ?
Ru3 Ru1 C21 O21 -178.6(7) . . . . ?
Ru1 Ru1 C21 O21 -137.4(9) 11 . . . ?
Ru2 Ru1 C21 O21 138.9(8) . . . . ?
C6 Ru1 C21 Ru1 172.3(2) . . . 11 ?
C4 Ru1 C21 Ru1 104.0(3) . . . 11 ?
C3 Ru1 C21 Ru1 84.8(4) . . . 11 ?
C1 Ru1 C21 Ru1 -167.1(3) . . . 11 ?
C5 Ru1 C21 Ru1 137.6(3) . . . 11 ?
C2 Ru1 C21 Ru1 147.7(12) . . . 11 ?
Ru3 Ru1 C21 Ru1 -41.3(2) . . . 11 ?
Ru2 Ru1 C21 Ru1 -83.7(2) . . . 11 ?
C6 Ru1 C21 Ru2 -104.0(2) . . . . ?
C4 Ru1 C21 Ru2 -172.3(2) . . . . ?
C3 Ru1 C21 Ru2 168.5(3) . . . . ?
C1 Ru1 C21 Ru2 -83.4(4) . . . . ?
C5 Ru1 C21 Ru2 -138.7(2) . . . . ?
C2 Ru1 C21 Ru2 -128.5(13) . . . . ?
Ru3 Ru1 C21 Ru2 42.47(16) . . . . ?
Ru1 Ru1 C21 Ru2 83.7(2) 11 . . . ?
C8 Ru2 C21 O21 -34.42(19) 11 . . . ?
C8 Ru2 C21 O21 34.42(19) . . . . ?
C9 Ru2 C21 O21 53.7(4) . . . . ?
C9 Ru2 C21 O21 -53.7(4) 11 . . . ?
C7 Ru2 C21 O21 0.000(1) . . . . ?
C10 Ru2 C21 O21 0.000(4) . . . . ?
Ru3 Ru2 C21 O21 180.000(1) . . . . ?
Ru1 Ru2 C21 O21 -138.23(14) . . . . ?
Ru1 Ru2 C21 O21 138.23(15) 11 . . . ?
C8 Ru2 C21 Ru1 103.8(3) 11 . . . ?
C8 Ru2 C21 Ru1 172.6(2) . . . . ?
C9 Ru2 C21 Ru1 -168.1(3) . . . . ?
C9 Ru2 C21 Ru1 84.5(5) 11 . . . ?
C7 Ru2 C21 Ru1 138.23(14) . . . . ?
C10 Ru2 C21 Ru1 138.23(15) . . . . ?
Ru3 Ru2 C21 Ru1 -41.77(14) . . . . ?
Ru1 Ru2 C21 Ru1 -83.5(3) 11 . . . ?
C8 Ru2 C21 Ru1 -172.6(2) 11 . . 11 ?
C8 Ru2 C21 Ru1 -103.8(3) . . . 11 ?
C9 Ru2 C21 Ru1 -84.5(5) . . . 11 ?
C9 Ru2 C21 Ru1 168.1(3) 11 . . 11 ?
C7 Ru2 C21 Ru1 -138.23(14) . . . 11 ?
C10 Ru2 C21 Ru1 -138.23(15) . . . 11 ?
Ru3 Ru2 C21 Ru1 41.77(14) . . . 11 ?
Ru1 Ru2 C21 Ru1 83.5(3) . . . 11 ?
C21 Ru1 C1 C2 -165.3(4) . . . . ?
C6 Ru1 C1 C2 -131.0(6) . . . . ?
C4 Ru1 C1 C2 -66.1(4) . . . . ?
C3 Ru1 C1 C2 -28.7(4) . . . . ?
C5 Ru1 C1 C2 -101.6(4) . . . . ?
Ru3 Ru1 C1 C2 74.1(4) . . . . ?
Ru1 Ru1 C1 C2 85.2(11) 11 . . . ?
Ru2 Ru1 C1 C2 139.7(3) . . . . ?
C21 Ru1 C1 C6 -34.4(6) . . . . ?
C4 Ru1 C1 C6 64.8(4) . . . . ?
C3 Ru1 C1 C6 102.3(5) . . . . ?
C5 Ru1 C1 C6 29.3(4) . . . . ?
C2 Ru1 C1 C6 131.0(6) . . . . ?
Ru3 Ru1 C1 C6 -154.9(4) . . . . ?
Ru1 Ru1 C1 C6 -143.8(9) 11 . . . ?
Ru2 Ru1 C1 C6 -89.3(4) . . . . ?
C6 C1 C2 C3 -3.3(9) . . . . ?
Ru1 C1 C2 C3 51.4(5) . . . . ?
C6 C1 C2 Ru1 -54.8(5) . . . . ?
C21 Ru1 C2 C1 56.3(15) . . . . ?
C6 Ru1 C2 C1 30.0(4) . . . . ?
C4 Ru1 C2 C1 103.0(4) . . . . ?
C3 Ru1 C2 C1 133.3(6) . . . . ?
C5 Ru1 C2 C1 66.7(4) . . . . ?
Ru3 Ru1 C2 C1 -114.6(4) . . . . ?
Ru1 Ru1 C2 C1 -163.6(3) 11 . . . ?
Ru2 Ru1 C2 C1 -62.0(4) . . . . ?
C21 Ru1 C2 C3 -77.0(14) . . . . ?
C6 Ru1 C2 C3 -103.3(4) . . . . ?
C4 Ru1 C2 C3 -30.3(4) . . . . ?
C1 Ru1 C2 C3 -133.3(6) . . . . ?
C5 Ru1 C2 C3 -66.6(4) . . . . ?
Ru3 Ru1 C2 C3 112.0(4) . . . . ?
Ru1 Ru1 C2 C3 63.1(5) 11 . . . ?
Ru2 Ru1 C2 C3 164.7(3) . . . . ?
C1 C2 C3 C4 4.1(9) . . . . ?
Ru1 C2 C3 C4 55.8(5) . . . . ?
C1 C2 C3 Ru1 -51.7(5) . . . . ?
C21 Ru1 C3 C4 31.4(6) . . . . ?
C6 Ru1 C3 C4 -65.1(4) . . . . ?
C1 Ru1 C3 C4 -102.3(4) . . . . ?
C5 Ru1 C3 C4 -29.0(4) . . . . ?
C2 Ru1 C3 C4 -130.4(6) . . . . ?
Ru3 Ru1 C3 C4 153.0(3) . . . . ?
Ru1 Ru1 C3 C4 88.1(4) 11 . . . ?
Ru2 Ru1 C3 C4 158.1(9) . . . . ?
C21 Ru1 C3 C2 161.8(4) . . . . ?
C6 Ru1 C3 C2 65.3(4) . . . . ?
C4 Ru1 C3 C2 130.4(6) . . . . ?
C1 Ru1 C3 C2 28.1(4) . . . . ?
C5 Ru1 C3 C2 101.3(4) . . . . ?
Ru3 Ru1 C3 C2 -76.6(4) . . . . ?
Ru1 Ru1 C3 C2 -141.5(3) 11 . . . ?
Ru2 Ru1 C3 C2 -71.6(11) . . . . ?
C2 C3 C4 C5 -0.4(9) . . . . ?
Ru1 C3 C4 C5 56.2(5) . . . . ?
C2 C3 C4 Ru1 -56.6(5) . . . . ?
C21 Ru1 C4 C5 69.9(4) . . . . ?
C6 Ru1 C4 C5 -27.7(4) . . . . ?
C3 Ru1 C4 C5 -131.1(6) . . . . ?
C1 Ru1 C4 C5 -64.6(4) . . . . ?
C2 Ru1 C4 C5 -100.9(4) . . . . ?
Ru3 Ru1 C4 C5 -173.6(3) . . . . ?
Ru1 Ru1 C4 C5 120.5(3) 11 . . . ?
Ru2 Ru1 C4 C5 57.5(5) . . . . ?
C21 Ru1 C4 C3 -159.0(4) . . . . ?
C6 Ru1 C4 C3 103.4(4) . . . . ?
C1 Ru1 C4 C3 66.4(4) . . . . ?
C5 Ru1 C4 C3 131.1(6) . . . . ?
C2 Ru1 C4 C3 30.2(4) . . . . ?
Ru3 Ru1 C4 C3 -42.5(5) . . . . ?
Ru1 Ru1 C4 C3 -108.4(4) 11 . . . ?
Ru2 Ru1 C4 C3 -171.5(3) . . . . ?
C3 C4 C5 C6 -4.2(9) . . . . ?
Ru1 C4 C5 C6 51.3(5) . . . . ?
C3 C4 C5 Ru1 -55.4(5) . . . . ?
C21 Ru1 C5 C4 -114.4(4) . . . . ?
C6 Ru1 C5 C4 134.4(6) . . . . ?
C3 Ru1 C5 C4 30.2(4) . . . . ?
C1 Ru1 C5 C4 104.5(5) . . . . ?
C2 Ru1 C5 C4 67.8(4) . . . . ?
Ru3 Ru1 C5 C4 53(2) . . . . ?
Ru1 Ru1 C5 C4 -77.0(4) 11 . . . ?
Ru2 Ru1 C5 C4 -151.4(3) . . . . ?
C21 Ru1 C5 C6 111.2(4) . . . . ?
C4 Ru1 C5 C6 -134.4(6) . . . . ?
C3 Ru1 C5 C6 -104.2(5) . . . . ?
C1 Ru1 C5 C6 -30.0(4) . . . . ?
C2 Ru1 C5 C6 -66.6(4) . . . . ?
Ru3 Ru1 C5 C6 -82(2) . . . . ?
Ru1 Ru1 C5 C6 148.6(3) 11 . . . ?
Ru2 Ru1 C5 C6 74.2(4) . . . . ?
C4 C5 C6 C1 5.0(9) . . . . ?
Ru1 C5 C6 C1 56.8(5) . . . . ?
C4 C5 C6 Ru1 -51.8(5) . . . . ?
C2 C1 C6 C5 -1.2(9) . . . . ?
Ru1 C1 C6 C5 -57.3(5) . . . . ?
C2 C1 C6 Ru1 56.2(5) . . . . ?
C21 Ru1 C6 C5 -72.8(5) . . . . ?
C4 Ru1 C6 C5 27.4(4) . . . . ?
C3 Ru1 C6 C5 64.7(5) . . . . ?
C1 Ru1 C6 C5 131.1(6) . . . . ?
C2 Ru1 C6 C5 101.7(5) . . . . ?
Ru3 Ru1 C6 C5 171.7(3) . . . . ?
Ru1 Ru1 C6 C5 -61.0(6) 11 . . . ?
Ru2 Ru1 C6 C5 -123.1(4) . . . . ?
C21 Ru1 C6 C1 156.1(5) . . . . ?
C4 Ru1 C6 C1 -103.8(5) . . . . ?
C3 Ru1 C6 C1 -66.5(5) . . . . ?
C5 Ru1 C6 C1 -131.1(6) . . . . ?
C2 Ru1 C6 C1 -29.4(4) . . . . ?
Ru3 Ru1 C6 C1 40.6(6) . . . . ?
Ru1 Ru1 C6 C1 167.8(3) 11 . . . ?
Ru2 Ru1 C6 C1 105.8(4) . . . . ?
C21 Ru2 C7 C8 -114.2(5) . . . 11 ?
C8 Ru2 C7 C8 131.5(9) . . . 11 ?
C9 Ru2 C7 C8 102.4(5) . . . 11 ?
C9 Ru2 C7 C8 29.2(5) 11 . . 11 ?
C10 Ru2 C7 C8 65.8(5) . . . 11 ?
Ru3 Ru2 C7 C8 65.8(5) . . . 11 ?
Ru1 Ru2 C7 C8 -77.6(5) . . . 11 ?
Ru1 Ru2 C7 C8 -150.9(4) 11 . . 11 ?
C21 Ru2 C7 C8 114.2(5) . . . . ?
C8 Ru2 C7 C8 -131.5(9) 11 . . . ?
C9 Ru2 C7 C8 -29.2(5) . . . . ?
C9 Ru2 C7 C8 -102.4(5) 11 . . . ?
C10 Ru2 C7 C8 -65.8(5) . . . . ?
Ru3 Ru2 C7 C8 -65.8(5) . . . . ?
Ru1 Ru2 C7 C8 150.9(4) . . . . ?
Ru1 Ru2 C7 C8 77.6(5) 11 . . . ?
C8 C7 C8 C9 2.0(14) 11 . . . ?
Ru2 C7 C8 C9 55.5(7) . . . . ?
C8 C7 C8 Ru2 -53.6(8) 11 . . . ?
C21 Ru2 C8 C9 158.1(4) . . . . ?
C8 Ru2 C8 C9 -102.6(4) 11 . . . ?
C9 Ru2 C8 C9 -65.7(5) 11 . . . ?
C7 Ru2 C8 C9 -132.0(7) . . . . ?
C10 Ru2 C8 C9 -30.2(4) . . . . ?
Ru3 Ru2 C8 C9 43.4(6) . . . . ?
Ru1 Ru2 C8 C9 169.7(4) . . . . ?
Ru1 Ru2 C8 C9 107.8(4) 11 . . . ?
C21 Ru2 C8 C7 -69.9(5) . . . . ?
C8 Ru2 C8 C7 29.4(6) 11 . . . ?
C9 Ru2 C8 C7 132.0(7) . . . . ?
C9 Ru2 C8 C7 66.2(5) 11 . . . ?
C10 Ru2 C8 C7 101.8(5) . . . . ?
Ru3 Ru2 C8 C7 175.3(4) . . . . ?
Ru1 Ru2 C8 C7 -58.4(7) . . . . ?
Ru1 Ru2 C8 C7 -120.2(5) 11 . . . ?
C7 C8 C9 C10 2.0(13) . . . . ?
Ru2 C8 C9 C10 57.7(8) . . . . ?
C7 C8 C9 Ru2 -55.7(7) . . . . ?
C21 Ru2 C9 C10 -161.6(5) . . . . ?
C8 Ru2 C9 C10 -63.4(6) 11 . . . ?
C8 Ru2 C9 C10 -129.4(8) . . . . ?
C9 Ru2 C9 C10 -26.6(6) 11 . . . ?
C7 Ru2 C9 C10 -100.3(6) . . . . ?
Ru3 Ru2 C9 C10 77.7(6) . . . . ?
Ru1 Ru2 C9 C10 79.7(14) . . . . ?
Ru1 Ru2 C9 C10 142.5(5) 11 . . . ?
C21 Ru2 C9 C8 -32.2(6) . . . . ?
C8 Ru2 C9 C8 66.0(5) 11 . . . ?
C9 Ru2 C9 C8 102.8(4) 11 . . . ?
C7 Ru2 C9 C8 29.2(4) . . . . ?
C10 Ru2 C9 C8 129.4(8) . . . . ?
Ru3 Ru2 C9 C8 -152.9(4) . . . . ?
Ru1 Ru2 C9 C8 -150.9(10) . . . . ?
Ru1 Ru2 C9 C8 -88.0(4) 11 . . . ?
C8 C9 C10 C9 -6.2(16) . . . 11 ?
Ru2 C9 C10 C9 50.2(10) . . . 11 ?
C8 C9 C10 Ru2 -56.5(7) . . . . ?
C21 Ru2 C10 C9 -68.0(5) . . . 11 ?
C8 Ru2 C10 C9 -30.8(5) 11 . . 11 ?
C8 Ru2 C10 C9 -105.1(6) . . . 11 ?
C9 Ru2 C10 C9 -135.9(10) . . . 11 ?
C7 Ru2 C10 C9 -68.0(5) . . . 11 ?
Ru3 Ru2 C10 C9 112.0(5) . . . 11 ?
Ru1 Ru2 C10 C9 60.0(7) . . . 11 ?
Ru1 Ru2 C10 C9 164.1(4) 11 . . 11 ?
C21 Ru2 C10 C9 68.0(5) . . . . ?
C8 Ru2 C10 C9 105.1(6) 11 . . . ?
C8 Ru2 C10 C9 30.8(5) . . . . ?
C9 Ru2 C10 C9 135.9(10) 11 . . . ?
C7 Ru2 C10 C9 68.0(5) . . . . ?
Ru3 Ru2 C10 C9 -112.0(5) . . . . ?
Ru1 Ru2 C10 C9 -164.1(4) . . . . ?
Ru1 Ru2 C10 C9 -60.0(7) 11 . . . ?
C12 Ru3 C11 C12 -102.0(6) 11 . . . ?
C13 Ru3 C11 C12 -64.9(4) 11 . . . ?
C13 Ru3 C11 C12 -29.0(4) . . . . ?
C11 Ru3 C11 C12 -131.5(4) 11 . . . ?
Ru1 Ru3 C11 C12 -178.7(4) . . . . ?
Ru1 Ru3 C11 C12 65.6(5) 11 . . . ?
Ru2 Ru3 C11 C12 132.1(4) . . . . ?
C12 Ru3 C11 C11 29.5(3) 11 . . 11 ?
C12 Ru3 C11 C11 131.5(4) . . . 11 ?
C13 Ru3 C11 C11 66.6(2) 11 . . 11 ?
C13 Ru3 C11 C11 102.5(2) . . . 11 ?
Ru1 Ru3 C11 C11 -47.3(5) . . . 11 ?
Ru1 Ru3 C11 C11 -162.9(2) 11 . . 11 ?
Ru2 Ru3 C11 C11 -96.41(10) . . . 11 ?
C11 C11 C12 C13 0.3(7) 11 . . . ?
Ru3 C11 C12 C13 54.6(5) . . . . ?
C11 C11 C12 Ru3 -54.3(2) 11 . . . ?
C12 Ru3 C12 C11 66.7(5) 11 . . . ?
C13 Ru3 C12 C11 104.0(4) 11 . . . ?
C11 C12 C13 Ru3 -54.8(5) . . . . ?
C12 Ru3 C13 C13 -29.5(3) 11 . . 11 ?
C12 Ru3 C13 C13 -132.0(3) . . . 11 ?
C11 Ru3 C13 C13 -66.2(2) 11 . . 11 ?
C11 Ru3 C13 C13 -103.2(2) . . . 11 ?
Ru1 Ru3 C13 C13 65.31(12) . . . 11 ?
Ru1 Ru3 C13 C13 131.21(11) 11 . . 11 ?
Ru2 Ru3 C13 C13 176.7(6) . . . 11 ?
C12 Ru3 C13 C12 102.5(5) 11 . . . ?
C13 Ru3 C13 C12 132.0(3) 11 . . . ?
C11 Ru3 C13 C12 65.8(4) 11 . . . ?
C11 Ru3 C13 C12 28.8(4) . . . . ?
Ru1 Ru3 C13 C12 -162.7(3) . . . . ?
Ru1 Ru3 C13 C12 -96.8(4) 11 . . . ?
Ru2 Ru3 C13 C12 -51.3(8) . . . . ?
